data_7117933
loop_
_publ_author_name
'Long-Fei Wang'
'Jiang-Zhen Qiu'
'Jun-Liang Liu'
'Yan-Cong Chen'
'Jian-Hua Jia'
'Jesus Jover'
'Eliseo Ruiz'
'Ming-Liang Tong'

_publ_section_title
;
 Modulation of single-molecule magnet behaviour via photochemical [2+2]
 cycloaddition
;
_journal_name_full Chem.Commun.
_journal_page_first 15358
_journal_paper_doi 10.1039/C5cc07073B
_journal_volume 51
_journal_year 2015
_chemical_formula_sum 'C36 H38 Dy0.06 N9 O13 Y0.94'
_chemical_formula_weight 897.71
_chemical_name_systematic
; 
 ? 
;
_space_group_IT_number 14
_symmetry_cell_setting monoclinic
_symmetry_space_group_name_Hall '-P 2ybc'
_symmetry_space_group_name_H-M 'P 1 21/c 1'
_atom_sites_solution_hydrogens geom
_atom_sites_solution_primary direct
_atom_sites_solution_secondary difmap
_audit_creation_method SHELXL-97
_audit_update_record
;
2015-05-15 deposited with the CCDC.
2015-09-03 downloaded from the CCDC.
;
_cell_angle_alpha 90.00
_cell_angle_beta 90.754(2)
_cell_angle_gamma 90.00
_cell_formula_units_Z 4
_cell_length_a 11.0672(2)
_cell_length_b 22.1008(5)
_cell_length_c 16.3215(4)
_cell_measurement_reflns_used 6794
_cell_measurement_temperature 150(2)
_cell_measurement_theta_max 27.8690
_cell_measurement_theta_min 3.3220
_cell_volume 3991.79(15)
_computing_cell_refinement
;
CrysAlisPro, Agilent Technologies,
Version 1.171.36.28 (release 01-02-2013 CrysAlis171 .NET)
(compiled Feb  1 2013,16:14:44)
;
_computing_data_collection
;
CrysAlisPro, Agilent Technologies,
Version 1.171.36.28 (release 01-02-2013 CrysAlis171 .NET)
(compiled Feb  1 2013,16:14:44)
;
_computing_data_reduction
;
CrysAlisPro, Agilent Technologies,
Version 1.171.36.28 (release 01-02-2013 CrysAlis171 .NET)
(compiled Feb  1 2013,16:14:44)
;
_computing_structure_refinement 'SHELXL-97 (Sheldrick, 1997)'
_computing_structure_solution 'SHELXS-97 (Sheldrick, 1990)'
_diffrn_ambient_temperature 150(2)
_diffrn_measured_fraction_theta_full 0.990
_diffrn_measured_fraction_theta_max 0.990
_diffrn_measurement_device_type 'Xcalibur, Sapphire3, Gemini ultra'
_diffrn_measurement_method '\w scans'
_diffrn_radiation_monochromator graphite
_diffrn_radiation_source 'fine-focus sealed tube'
_diffrn_radiation_type MoK\a
_diffrn_radiation_wavelength 0.71073
_diffrn_reflns_av_R_equivalents 0.0539
_diffrn_reflns_av_sigmaI/netI 0.0534
_diffrn_reflns_limit_h_max 13
_diffrn_reflns_limit_h_min -14
_diffrn_reflns_limit_k_max 27
_diffrn_reflns_limit_k_min -28
_diffrn_reflns_limit_l_max 14
_diffrn_reflns_limit_l_min -20
_diffrn_reflns_number 31204
_diffrn_reflns_theta_full 27.00
_diffrn_reflns_theta_max 27.00
_diffrn_reflns_theta_min 2.90
_exptl_absorpt_coefficient_mu 1.559
_exptl_absorpt_correction_T_max 0.5296
_exptl_absorpt_correction_T_min 0.4825
_exptl_absorpt_correction_type multi-scan
_exptl_absorpt_process_details
;
CrysAlisPro, Agilent Technologies,
Version 1.171.36.28 (release 01-02-2013 CrysAlis171 .NET)
(compiled Feb  1 2013,16:14:44)
Empirical absorption correction using spherical harmonics,
 implemented in SCALE3 ABSPACK scaling algorithm.
;
_exptl_crystal_colour colourless
_exptl_crystal_density_diffrn 1.494
_exptl_crystal_density_method 'not measured'
_exptl_crystal_description block
_exptl_crystal_F_000 1846
_exptl_crystal_size_max 0.55
_exptl_crystal_size_mid 0.51
_exptl_crystal_size_min 0.47
_refine_diff_density_max 0.364
_refine_diff_density_min -0.715
_refine_diff_density_rms 0.070
_refine_ls_extinction_method none
_refine_ls_goodness_of_fit_ref 1.184
_refine_ls_hydrogen_treatment constr
_refine_ls_matrix_type full
_refine_ls_number_parameters 532
_refine_ls_number_reflns 8617
_refine_ls_number_restraints 0
_refine_ls_restrained_S_all 1.184
_refine_ls_R_factor_all 0.0708
_refine_ls_R_factor_gt 0.0565
_refine_ls_shift/su_max 0.000
_refine_ls_shift/su_mean 0.000
_refine_ls_structure_factor_coef Fsqd
_refine_ls_weighting_details 'calc w=1/[\s^2^(Fo^2^)+(0.0266P)^2^+3.7215P] where P=(Fo^2^+2Fc^2^)/3'
_refine_ls_weighting_scheme calc
_refine_ls_wR_factor_gt 0.0969
_refine_ls_wR_factor_ref 0.1012
_reflns_number_gt 7447
_reflns_number_total 8617
_reflns_threshold_expression >2sigma(I)
_cod_data_source_file c5cc07073b2.cif
_cod_data_source_block 1'
_cod_original_sg_symbol_H-M P2(1)/c
_cod_database_code 7117933

loop_
_symmetry_equiv_pos_as_xyz
'x, y, z'
'-x, y+1/2, -z+1/2'
'-x, -y, -z'
'x, -y-1/2, z-1/2'

loop_
_atom_site_label
_atom_site_type_symbol
_atom_site_fract_x
_atom_site_fract_y
_atom_site_fract_z
_atom_site_U_iso_or_equiv
_atom_site_adp_type
_atom_site_occupancy
_atom_site_symmetry_multiplicity
_atom_site_calc_flag
_atom_site_refinement_flags
_atom_site_disorder_assembly
_atom_site_disorder_group
Dy1 Dy 0.11427(2) 0.204687(12) 0.302324(16) 0.01589(8) Uani 0.06 1 d P . .
Y1 Y 0.11427(2) 0.204687(12) 0.302324(16) 0.01589(8) Uani 0.94 1 d P . .
O1W O 0.29499(17) 0.19839(9) 0.38212(13) 0.0237(5) Uani 1 1 d . . .
H1WA H 0.2828 0.1805 0.4274 0.028 Uiso 1 1 d R . .
H1WB H 0.3246 0.2332 0.3915 0.028 Uiso 1 1 d R . .
O1 O 0.25744(19) 0.17568(10) 0.19547(14) 0.0270(5) Uani 1 1 d . . .
O2W O 0.04219(18) 0.25538(10) 0.18608(13) 0.0261(5) Uani 1 1 d . . .
H2WA H 0.0948 0.2790 0.1661 0.031 Uiso 1 1 d R . .
H2WB H -0.0219 0.2751 0.1960 0.031 Uiso 1 1 d R . .
O2 O 0.27749(18) 0.26575(9) 0.24419(13) 0.0235(5) Uani 1 1 d . . .
O3W O -0.09814(17) 0.21651(8) 0.31057(13) 0.0202(4) Uani 1 1 d . . .
H3WA H -0.1197 0.2326 0.3553 0.024 Uiso 1 1 d R . .
H3WB H -0.1353 0.1832 0.3034 0.024 Uiso 1 1 d R . .
O3 O 0.4109(2) 0.23139(12) 0.15987(16) 0.0415(6) Uani 1 1 d . . .
O4W O 0.05439(19) 0.17635(10) 0.43233(14) 0.0289(5) Uani 1 1 d . . .
H4WA H 0.1138 0.1692 0.4644 0.035 Uiso 1 1 d R . .
H4WB H 0.0052 0.1468 0.4323 0.035 Uiso 1 1 d R . .
N1 N 0.1152(2) 0.30729(11) 0.37210(16) 0.0226(6) Uani 1 1 d . . .
N2 N 0.1918(2) 0.70552(12) 0.57152(16) 0.0273(6) Uani 1 1 d . . .
C1 C 0.1036(3) 0.35878(14) 0.3288(2) 0.0273(7) Uani 1 1 d . . .
H1 H 0.0857 0.3558 0.2719 0.033 Uiso 1 1 calc R . .
C2 C 0.1162(3) 0.41553(14) 0.3623(2) 0.0299(8) Uani 1 1 d . . .
H2 H 0.1053 0.4504 0.3290 0.036 Uiso 1 1 calc R . .
C3 C 0.1449(3) 0.42178(14) 0.4453(2) 0.0251(7) Uani 1 1 d . . .
C4 C 0.1577(3) 0.36871(14) 0.4901(2) 0.0302(8) Uani 1 1 d . . .
H4 H 0.1773 0.3704 0.5469 0.036 Uiso 1 1 calc R . .
C5 C 0.1417(3) 0.31361(14) 0.4520(2) 0.0282(7) Uani 1 1 d . . .
H5 H 0.1500 0.2780 0.4842 0.034 Uiso 1 1 calc R . .
C6 C 0.1649(3) 0.48023(15) 0.4860(2) 0.0307(8) Uani 1 1 d . . .
H6 H 0.1893 0.4792 0.5420 0.037 Uiso 1 1 calc R . .
C7 C 0.1522(3) 0.53417(15) 0.4521(2) 0.0302(8) Uani 1 1 d . . .
H7 H 0.1292 0.5354 0.3958 0.036 Uiso 1 1 calc R . .
C8 C 0.1705(3) 0.59240(13) 0.4940(2) 0.0236(7) Uani 1 1 d . . .
C9 C 0.1458(3) 0.64597(15) 0.4531(2) 0.0298(8) Uani 1 1 d . . .
H9 H 0.1218 0.6453 0.3970 0.036 Uiso 1 1 calc R . .
C10 C 0.1563(3) 0.70016(15) 0.4941(2) 0.0293(7) Uani 1 1 d . . .
H10 H 0.1367 0.7361 0.4649 0.035 Uiso 1 1 calc R . .
C11 C 0.2198(3) 0.65393(15) 0.6103(2) 0.0329(8) Uani 1 1 d . . .
H11 H 0.2478 0.6564 0.6655 0.039 Uiso 1 1 calc R . .
C12 C 0.2103(3) 0.59741(15) 0.5749(2) 0.0320(8) Uani 1 1 d . . .
H12 H 0.2308 0.5622 0.6056 0.038 Uiso 1 1 calc R . .
N3 N 0.2825(2) 0.63647(12) 0.23621(17) 0.0299(6) Uani 1 1 d . . .
N4 N 0.8283(2) 0.31584(12) 0.16302(17) 0.0266(6) Uani 1 1 d . . .
N5 N 0.8521(2) 0.38633(13) -0.04128(17) 0.0315(7) Uani 1 1 d . . .
C13 C 0.7121(3) 0.30059(15) 0.1680(2) 0.0284(7) Uani 1 1 d . . .
H13 H 0.6916 0.2590 0.1637 0.034 Uiso 1 1 calc R . .
C14 C 0.6202(3) 0.34160(14) 0.17886(19) 0.0247(7) Uani 1 1 d . . .
H14 H 0.5387 0.3282 0.1806 0.030 Uiso 1 1 calc R . .
C15 C 0.6473(3) 0.40283(13) 0.18736(18) 0.0203(6) Uani 1 1 d . . .
C16 C 0.7681(3) 0.41941(14) 0.1818(2) 0.0244(7) Uani 1 1 d . . .
H16 H 0.7915 0.4607 0.1864 0.029 Uiso 1 1 calc R . .
C17 C 0.8536(3) 0.37504(15) 0.1695(2) 0.0272(7) Uani 1 1 d . . .
H17 H 0.9357 0.3872 0.1655 0.033 Uiso 1 1 calc R . .
C18 C 0.5500(3) 0.44642(14) 0.20010(19) 0.0226(7) Uani 1 1 d . . .
H18 H 0.4695 0.4316 0.1964 0.027 Uiso 1 1 calc R . .
C19 C 0.5642(3) 0.50471(14) 0.2163(2) 0.0256(7) Uani 1 1 d . . .
H19 H 0.6446 0.5191 0.2230 0.031 Uiso 1 1 calc R . .
C20 C 0.4662(3) 0.54891(14) 0.2250(2) 0.0246(7) Uani 1 1 d . . .
C21 C 0.3449(3) 0.53261(15) 0.2319(2) 0.0286(7) Uani 1 1 d . . .
H21 H 0.3222 0.4912 0.2327 0.034 Uiso 1 1 calc R . .
C22 C 0.2585(3) 0.57713(15) 0.2376(2) 0.0301(8) Uani 1 1 d . . .
H22 H 0.1766 0.5650 0.2427 0.036 Uiso 1 1 calc R . .
C23 C 0.3984(3) 0.65192(16) 0.2294(2) 0.0339(8) Uani 1 1 d . . .
H23 H 0.4179 0.6938 0.2277 0.041 Uiso 1 1 calc R . .
C24 C 0.4921(3) 0.61042(15) 0.2248(2) 0.0312(8) Uani 1 1 d . . .
H24 H 0.5734 0.6240 0.2215 0.037 Uiso 1 1 calc R . .
C25 C 0.5571(3) 0.50692(15) -0.0030(2) 0.0289(7) Uani 1 1 d . . .
H25 H 0.5774 0.5486 0.0010 0.035 Uiso 1 1 calc R . .
C26 C 0.6572(3) 0.46451(14) -0.0153(2) 0.0258(7) Uani 1 1 d . . .
C27 C 0.7743(3) 0.48584(16) -0.0226(2) 0.0353(8) Uani 1 1 d . . .
H27 H 0.7903 0.5280 -0.0187 0.042 Uiso 1 1 calc R . .
C28 C 0.8671(3) 0.44593(17) -0.0357(2) 0.0366(9) Uani 1 1 d . . .
H28 H 0.9464 0.4617 -0.0411 0.044 Uiso 1 1 calc R . .
C29 C 0.7398(3) 0.36559(15) -0.0340(2) 0.0284(7) Uani 1 1 d . . .
H29 H 0.7269 0.3232 -0.0382 0.034 Uiso 1 1 calc R . .
C30 C 0.6415(3) 0.40229(15) -0.0209(2) 0.0276(7) Uani 1 1 d . . .
H30 H 0.5632 0.3852 -0.0157 0.033 Uiso 1 1 calc R . .
N6 N 0.4358(3) 0.30048(12) 0.40708(17) 0.0308(6) Uani 1 1 d . . .
C31 C 0.5090(3) 0.47287(14) 0.5162(2) 0.0302(8) Uani 1 1 d . . .
H31 H 0.5405 0.4719 0.5706 0.036 Uiso 1 1 calc R . .
C32 C 0.4855(3) 0.41448(15) 0.4775(2) 0.0259(7) Uani 1 1 d . . .
C33 C 0.5014(3) 0.36119(15) 0.5210(2) 0.0349(8) Uani 1 1 d . . .
H33 H 0.5294 0.3624 0.5763 0.042 Uiso 1 1 calc R . .
C34 C 0.4766(3) 0.30633(16) 0.4840(2) 0.0375(9) Uani 1 1 d . . .
H34 H 0.4893 0.2705 0.5152 0.045 Uiso 1 1 calc R . .
C35 C 0.4223(3) 0.35178(15) 0.3646(2) 0.0288(7) Uani 1 1 d . . .
H35 H 0.3950 0.3491 0.3093 0.035 Uiso 1 1 calc R . .
C36 C 0.4457(3) 0.40834(15) 0.3964(2) 0.0266(7) Uani 1 1 d . . .
H36 H 0.4348 0.4432 0.3631 0.032 Uiso 1 1 calc R . .
N7 N 0.3182(2) 0.22448(12) 0.19844(16) 0.0223(6) Uani 1 1 d . . .
N8 N 0.0836(2) 0.07954(12) 0.25433(19) 0.0333(7) Uani 1 1 d . . .
N9 N 0.2611(3) 0.35626(13) 0.08958(18) 0.0314(7) Uani 1 1 d . . .
O4 O 0.1596(2) 0.09262(10) 0.30923(15) 0.0354(6) Uani 1 1 d . . .
O5 O 0.02000(18) 0.12280(9) 0.22651(15) 0.0282(5) Uani 1 1 d . . .
O6 O 0.0690(3) 0.02814(11) 0.2292(2) 0.0715(11) Uani 1 1 d . . .
O7 O 0.2736(3) 0.38643(12) 0.15196(17) 0.0505(7) Uani 1 1 d . . .
O8 O 0.3391(2) 0.35523(12) 0.03586(17) 0.0443(7) Uani 1 1 d . . .
O9 O 0.1672(2) 0.32489(15) 0.07813(16) 0.0595(9) Uani 1 1 d . . .

loop_
_atom_site_aniso_label
_atom_site_aniso_U_11
_atom_site_aniso_U_22
_atom_site_aniso_U_33
_atom_site_aniso_U_23
_atom_site_aniso_U_13
_atom_site_aniso_U_12
Dy1 0.01580(13) 0.01233(13) 0.01946(14) -0.00182(12) -0.00183(9) -0.00156(11)
Y1 0.01580(13) 0.01233(13) 0.01946(14) -0.00182(12) -0.00183(9) -0.00156(11)
O1W 0.0225(11) 0.0177(11) 0.0309(12) -0.0009(9) -0.0026(9) -0.0054(9)
O1 0.0252(12) 0.0232(12) 0.0327(13) -0.0068(10) 0.0001(9) -0.0028(9)
O2W 0.0200(11) 0.0267(12) 0.0316(13) 0.0073(10) 0.0028(9) 0.0022(9)
O2 0.0250(12) 0.0191(11) 0.0263(12) -0.0036(9) 0.0010(9) -0.0027(9)
O3W 0.0222(11) 0.0152(11) 0.0233(11) -0.0054(8) 0.0012(8) -0.0022(8)
O3 0.0350(15) 0.0470(16) 0.0432(16) -0.0015(13) 0.0213(12) -0.0052(12)
O4W 0.0225(11) 0.0356(13) 0.0286(13) 0.0080(10) -0.0068(9) -0.0118(10)
N1 0.0212(13) 0.0175(14) 0.0293(15) -0.0039(11) 0.0027(11) -0.0018(10)
N2 0.0337(15) 0.0203(14) 0.0278(15) -0.0048(12) 0.0017(11) -0.0005(12)
C1 0.0326(18) 0.0200(16) 0.0291(18) -0.0012(14) -0.0083(14) 0.0023(13)
C2 0.0338(19) 0.0178(16) 0.038(2) 0.0007(15) -0.0087(15) 0.0028(14)
C3 0.0241(16) 0.0186(16) 0.0326(19) -0.0069(14) 0.0052(13) -0.0009(12)
C4 0.042(2) 0.0229(18) 0.0253(18) -0.0064(14) 0.0046(15) -0.0059(14)
C5 0.0391(19) 0.0200(16) 0.0258(18) -0.0015(13) 0.0069(14) -0.0042(14)
C6 0.0353(19) 0.0237(18) 0.033(2) -0.0070(15) -0.0003(15) -0.0036(14)
C7 0.0333(19) 0.0263(18) 0.0310(19) -0.0095(15) 0.0002(14) -0.0043(14)
C8 0.0253(16) 0.0177(16) 0.0279(18) -0.0052(13) 0.0027(13) -0.0010(12)
C9 0.0376(19) 0.0267(18) 0.0248(18) -0.0046(14) -0.0067(14) -0.0011(14)
C10 0.0365(18) 0.0221(17) 0.0293(18) 0.0013(15) -0.0011(14) -0.0014(14)
C11 0.046(2) 0.0298(19) 0.0230(18) -0.0051(15) -0.0003(15) 0.0001(16)
C12 0.048(2) 0.0185(17) 0.0293(19) -0.0014(14) -0.0015(16) 0.0027(15)
N3 0.0294(16) 0.0297(16) 0.0305(16) 0.0030(13) -0.0015(12) 0.0102(12)
N4 0.0275(15) 0.0262(15) 0.0263(15) 0.0035(12) 0.0007(11) 0.0065(11)
N5 0.0303(16) 0.0357(17) 0.0284(16) -0.0062(13) -0.0031(12) 0.0134(13)
C13 0.0378(19) 0.0196(16) 0.0279(18) 0.0006(14) 0.0021(14) 0.0001(14)
C14 0.0246(16) 0.0251(17) 0.0244(17) 0.0035(14) 0.0005(13) -0.0019(13)
C15 0.0214(15) 0.0213(16) 0.0181(16) 0.0015(12) -0.0021(12) 0.0011(12)
C16 0.0244(16) 0.0218(16) 0.0268(18) 0.0002(14) -0.0041(13) 0.0015(13)
C17 0.0227(16) 0.0310(19) 0.0279(18) 0.0037(15) -0.0017(13) 0.0014(13)
C18 0.0204(15) 0.0238(17) 0.0236(17) 0.0025(13) 0.0009(12) 0.0025(12)
C19 0.0181(15) 0.0267(18) 0.0319(19) 0.0001(14) -0.0025(13) 0.0017(13)
C20 0.0233(16) 0.0268(18) 0.0239(17) -0.0028(14) -0.0022(13) 0.0048(13)
C21 0.0286(17) 0.0251(18) 0.032(2) 0.0078(14) 0.0018(14) 0.0042(14)
C22 0.0219(16) 0.0331(19) 0.035(2) 0.0089(16) 0.0030(14) 0.0064(14)
C23 0.034(2) 0.0237(18) 0.044(2) -0.0063(16) -0.0079(16) 0.0047(14)
C24 0.0248(17) 0.0235(17) 0.045(2) -0.0053(15) -0.0054(15) 0.0010(13)
C25 0.0322(17) 0.0229(17) 0.031(2) 0.0014(14) 0.0042(15) 0.0085(14)
C26 0.0292(18) 0.0269(18) 0.0213(17) 0.0029(13) 0.0024(13) 0.0089(14)
C27 0.036(2) 0.0263(19) 0.044(2) 0.0013(16) -0.0009(16) 0.0051(15)
C28 0.0271(18) 0.042(2) 0.041(2) -0.0045(17) -0.0019(15) 0.0060(16)
C29 0.0348(19) 0.0247(18) 0.0258(18) -0.0006(14) -0.0023(14) 0.0105(14)
C30 0.0273(17) 0.0289(18) 0.0266(18) 0.0034(14) 0.0020(14) 0.0042(14)
N6 0.0363(16) 0.0272(15) 0.0288(16) -0.0031(13) 0.0028(12) -0.0121(13)
C31 0.0367(19) 0.0309(18) 0.0228(18) -0.0017(14) -0.0068(14) -0.0128(15)
C32 0.0265(17) 0.0297(18) 0.0214(17) -0.0024(14) 0.0009(13) -0.0103(14)
C33 0.050(2) 0.0314(19) 0.0224(18) 0.0006(15) -0.0090(15) -0.0100(16)
C34 0.050(2) 0.030(2) 0.033(2) 0.0048(16) -0.0034(16) -0.0102(16)
C35 0.0313(18) 0.0319(19) 0.0230(18) -0.0031(15) -0.0014(14) -0.0109(14)
C36 0.0302(17) 0.0287(18) 0.0209(17) 0.0000(14) 0.0000(13) -0.0076(14)
N7 0.0208(14) 0.0256(14) 0.0203(14) 0.0002(11) -0.0013(11) 0.0020(11)
N8 0.0340(16) 0.0176(14) 0.048(2) -0.0064(13) -0.0114(14) 0.0000(12)
N9 0.0362(17) 0.0272(16) 0.0306(17) 0.0094(13) -0.0073(13) -0.0066(13)
O4 0.0418(14) 0.0217(12) 0.0421(15) -0.0012(11) -0.0198(11) -0.0005(10)
O5 0.0233(11) 0.0173(11) 0.0438(15) -0.0047(10) -0.0100(10) 0.0034(9)
O6 0.083(2) 0.0156(14) 0.114(3) -0.0210(16) -0.054(2) 0.0094(14)
O7 0.073(2) 0.0418(16) 0.0367(17) -0.0024(13) -0.0010(14) -0.0093(14)
O8 0.0371(15) 0.0524(17) 0.0435(17) -0.0050(13) 0.0051(12) -0.0150(12)
O9 0.0471(17) 0.100(2) 0.0313(16) 0.0219(15) -0.0144(12) -0.0455(17)

loop_
_atom_type_symbol
_atom_type_description
_atom_type_scat_dispersion_real
_atom_type_scat_dispersion_imag
_atom_type_scat_source
C C 0.0033 0.0016 'International Tables Vol C Tables 4.2.6.8 and 6.1.1.4'
H H 0.0000 0.0000 'International Tables Vol C Tables 4.2.6.8 and 6.1.1.4'
N N 0.0061 0.0033 'International Tables Vol C Tables 4.2.6.8 and 6.1.1.4'
O O 0.0106 0.0060 'International Tables Vol C Tables 4.2.6.8 and 6.1.1.4'
Y Y -2.7962 3.5667 'International Tables Vol C Tables 4.2.6.8 and 6.1.1.4'
Dy Dy -0.1892 4.4098 'International Tables Vol C Tables 4.2.6.8 and 6.1.1.4'

loop_
_geom_angle_atom_site_label_1
_geom_angle_atom_site_label_2
_geom_angle_atom_site_label_3
_geom_angle
_geom_angle_site_symmetry_1
_geom_angle_site_symmetry_3
O4W Dy1 O2W 140.80(7) . .
O4W Dy1 O3W 71.47(7) . .
O2W Dy1 O3W 70.42(7) . .
O4W Dy1 O1W 74.40(7) . .
O2W Dy1 O1W 138.55(7) . .
O3W Dy1 O1W 143.45(7) . .
O4W Dy1 O5 98.02(8) . .
O2W Dy1 O5 78.64(8) . .
O3W Dy1 O5 71.97(7) . .
O1W Dy1 O5 126.18(7) . .
O4W Dy1 O2 136.30(7) . .
O2W Dy1 O2 70.58(7) . .
O3W Dy1 O2 134.14(7) . .
O1W Dy1 O2 68.03(7) . .
O5 Dy1 O2 121.84(7) . .
O4W Dy1 O1 140.74(8) . .
O2W Dy1 O1 76.41(7) . .
O3W Dy1 O1 135.91(7) . .
O1W Dy1 O1 80.08(7) . .
O5 Dy1 O1 73.72(7) . .
O2 Dy1 O1 52.01(7) . .
O4W Dy1 O4 75.73(8) . .
O2W Dy1 O4 124.85(8) . .
O3W Dy1 O4 107.55(7) . .
O1W Dy1 O4 75.71(7) . .
O5 Dy1 O4 51.29(7) . .
O2 Dy1 O4 114.14(8) . .
O1 Dy1 O4 69.31(8) . .
O4W Dy1 N1 80.21(8) . .
O2W Dy1 N1 86.29(8) . .
O3W Dy1 N1 82.76(7) . .
O1W Dy1 N1 78.94(7) . .
O5 Dy1 N1 153.71(7) . .
O2 Dy1 N1 71.57(7) . .
O1 Dy1 N1 123.58(7) . .
O4 Dy1 N1 148.81(8) . .
O4W Dy1 N7 144.83(7) . .
O2W Dy1 N7 73.15(7) . .
O3W Dy1 N7 143.48(7) . .
O1W Dy1 N7 70.75(7) . .
O5 Dy1 N7 98.56(7) . .
O2 Dy1 N7 25.98(7) . .
O1 Dy1 N7 26.13(7) . .
O4 Dy1 N7 91.06(8) . .
N1 Dy1 N7 97.49(8) . .
O4W Dy1 N8 87.46(8) . .
O2W Dy1 N8 101.60(8) . .
O3W Dy1 N8 90.46(7) . .
O1W Dy1 N8 100.79(7) . .
O5 Dy1 N8 25.69(7) . .
O2 Dy1 N8 120.33(8) . .
O1 Dy1 N8 68.45(8) . .
O4 Dy1 N8 25.63(8) . .
N1 Dy1 N8 167.29(9) . .
N7 Dy1 N8 94.35(8) . .
Dy1 O1W H1WA 111.2 . .
Dy1 O1W H1WB 111.4 . .
H1WA O1W H1WB 109.3 . .
N7 O1 Dy1 95.60(16) . .
Dy1 O2W H2WA 112.2 . .
Dy1 O2W H2WB 111.6 . .
H2WA O2W H2WB 109.7 . .
N7 O2 Dy1 95.83(16) . .
Dy1 O3W H3WA 112.6 . .
Dy1 O3W H3WB 112.0 . .
H3WA O3W H3WB 109.9 . .
Dy1 O4W H4WA 112.7 . .
Dy1 O4W H4WB 113.5 . .
H4WA O4W H4WB 110.3 . .
C5 N1 C1 116.2(3) . .
C5 N1 Dy1 122.0(2) . .
C1 N1 Dy1 121.4(2) . .
C10 N2 C11 116.1(3) . .
N1 C1 C2 123.7(3) . .
N1 C1 H1 118.2 . .
C2 C1 H1 118.2 . .
C1 C2 C3 119.9(3) . .
C1 C2 H2 120.1 . .
C3 C2 H2 120.1 . .
C4 C3 C2 116.7(3) . .
C4 C3 C6 119.4(3) . .
C2 C3 C6 123.9(3) . .
C5 C4 C3 119.8(3) . .
C5 C4 H4 120.1 . .
C3 C4 H4 120.1 . .
N1 C5 C4 123.8(3) . .
N1 C5 H5 118.1 . .
C4 C5 H5 118.1 . .
C7 C6 C3 126.1(3) . .
C7 C6 H6 116.9 . .
C3 C6 H6 116.9 . .
C6 C7 C8 125.6(3) . .
C6 C7 H7 117.2 . .
C8 C7 H7 117.2 . .
C9 C8 C12 116.6(3) . .
C9 C8 C7 120.0(3) . .
C12 C8 C7 123.5(3) . .
C10 C9 C8 119.7(3) . .
C10 C9 H9 120.2 . .
C8 C9 H9 120.2 . .
N2 C10 C9 124.3(3) . .
N2 C10 H10 117.8 . .
C9 C10 H10 117.8 . .
N2 C11 C12 123.9(3) . .
N2 C11 H11 118.1 . .
C12 C11 H11 118.1 . .
C11 C12 C8 119.4(3) . .
C11 C12 H12 120.3 . .
C8 C12 H12 120.3 . .
C23 N3 C22 116.3(3) . .
C13 N4 C17 116.3(3) . .
C28 N5 C29 116.8(3) . .
N4 C13 C14 123.9(3) . .
N4 C13 H13 118.1 . .
C14 C13 H13 118.1 . .
C13 C14 C15 119.6(3) . .
C13 C14 H14 120.2 . .
C15 C14 H14 120.2 . .
C16 C15 C14 117.1(3) . .
C16 C15 C18 123.1(3) . .
C14 C15 C18 119.8(3) . .
C17 C16 C15 119.0(3) . .
C17 C16 H16 120.5 . .
C15 C16 H16 120.5 . .
N4 C17 C16 124.2(3) . .
N4 C17 H17 117.9 . .
C16 C17 H17 117.9 . .
C19 C18 C15 125.7(3) . .
C19 C18 H18 117.1 . .
C15 C18 H18 117.1 . .
C18 C19 C20 125.5(3) . .
C18 C19 H19 117.3 . .
C20 C19 H19 117.3 . .
C24 C20 C21 116.8(3) . .
C24 C20 C19 119.9(3) . .
C21 C20 C19 123.3(3) . .
C22 C21 C20 119.4(3) . .
C22 C21 H21 120.3 . .
C20 C21 H21 120.3 . .
N3 C22 C21 124.1(3) . .
N3 C22 H22 117.9 . .
C21 C22 H22 117.9 . .
N3 C23 C24 123.8(3) . .
N3 C23 H23 118.1 . .
C24 C23 H23 118.1 . .
C23 C24 C20 119.5(3) . .
C23 C24 H24 120.3 . .
C20 C24 H24 120.3 . .
C25 C25 C26 126.4(4) 3_665 .
C25 C25 H25 116.8 3_665 .
C26 C25 H25 116.8 . .
C27 C26 C30 116.6(3) . .
C27 C26 C25 120.2(3) . .
C30 C26 C25 123.2(3) . .
C28 C27 C26 119.8(3) . .
C28 C27 H27 120.1 . .
C26 C27 H27 120.1 . .
N5 C28 C27 123.6(3) . .
N5 C28 H28 118.2 . .
C27 C28 H28 118.2 . .
N5 C29 C30 123.5(3) . .
N5 C29 H29 118.3 . .
C30 C29 H29 118.3 . .
C29 C30 C26 119.7(3) . .
C29 C30 H30 120.2 . .
C26 C30 H30 120.2 . .
C34 N6 C35 116.1(3) . .
C31 C31 C32 127.1(4) 3_666 .
C31 C31 H31 116.4 3_666 .
C32 C31 H31 116.4 . .
C33 C32 C36 116.1(3) . .
C33 C32 C31 120.6(3) . .
C36 C32 C31 123.3(3) . .
C34 C33 C32 119.9(3) . .
C34 C33 H33 120.1 . .
C32 C33 H33 120.1 . .
N6 C34 C33 124.0(3) . .
N6 C34 H34 118.0 . .
C33 C34 H34 118.0 . .
N6 C35 C36 123.7(3) . .
N6 C35 H35 118.2 . .
C36 C35 H35 118.2 . .
C35 C36 C32 120.1(3) . .
C35 C36 H36 119.9 . .
C32 C36 H36 119.9 . .
O3 N7 O2 121.5(3) . .
O3 N7 O1 122.3(3) . .
O2 N7 O1 116.2(2) . .
O3 N7 Dy1 174.5(2) . .
O2 N7 Dy1 58.19(13) . .
O1 N7 Dy1 58.28(14) . .
O6 N8 O4 122.7(3) . .
O6 N8 O5 120.8(3) . .
O4 N8 O5 116.5(2) . .
O6 N8 Dy1 175.9(3) . .
O4 N8 Dy1 60.75(15) . .
O5 N8 Dy1 55.86(14) . .
O7 N9 O8 121.8(3) . .
O7 N9 O9 120.4(3) . .
O8 N9 O9 117.7(3) . .
N8 O4 Dy1 93.62(17) . .
N8 O5 Dy1 98.45(17) . .

loop_
_geom_bond_atom_site_label_1
_geom_bond_atom_site_label_2
_geom_bond_distance
_geom_bond_site_symmetry_2
Dy1 O4W 2.318(2) .
Dy1 O2W 2.335(2) .
Dy1 O3W 2.3708(19) .
Dy1 O1W 2.376(2) .
Dy1 O5 2.421(2) .
Dy1 O2 2.456(2) .
Dy1 O1 2.457(2) .
Dy1 O4 2.529(2) .
Dy1 N1 2.537(2) .
Dy1 N7 2.875(3) .
Dy1 N8 2.893(3) .
O1W H1WA 0.8500 .
O1W H1WB 0.8499 .
O1 N7 1.272(3) .
O2W H2WA 0.8501 .
O2W H2WB 0.8500 .
O2 N7 1.266(3) .
O3W H3WA 0.8500 .
O3W H3WB 0.8500 .
O3 N7 1.220(3) .
O4W H4WA 0.8500 .
O4W H4WB 0.8499 .
N1 C5 1.340(4) .
N1 C1 1.345(4) .
N2 C10 1.324(4) .
N2 C11 1.339(4) .
C1 C2 1.375(4) .
C1 H1 0.9500 .
C2 C3 1.393(5) .
C2 H2 0.9500 .
C3 C4 1.389(5) .
C3 C6 1.468(4) .
C4 C5 1.378(4) .
C4 H4 0.9500 .
C5 H5 0.9500 .
C6 C7 1.321(5) .
C6 H6 0.9500 .
C7 C8 1.470(4) .
C7 H7 0.9500 .
C8 C9 1.385(4) .
C8 C12 1.392(5) .
C9 C10 1.376(4) .
C9 H9 0.9500 .
C10 H10 0.9500 .
C11 C12 1.380(4) .
C11 H11 0.9500 .
C12 H12 0.9500 .
N3 C23 1.333(4) .
N3 C22 1.338(4) .
N4 C13 1.332(4) .
N4 C17 1.342(4) .
N5 C28 1.331(4) .
N5 C29 1.331(4) .
C13 C14 1.376(4) .
C13 H13 0.9500 .
C14 C15 1.393(4) .
C14 H14 0.9500 .
C15 C16 1.391(4) .
C15 C18 1.461(4) .
C16 C17 1.379(4) .
C16 H16 0.9500 .
C17 H17 0.9500 .
C18 C19 1.324(4) .
C18 H18 0.9500 .
C19 C20 1.468(4) .
C19 H19 0.9500 .
C20 C24 1.389(4) .
C20 C21 1.396(4) .
C21 C22 1.376(4) .
C21 H21 0.9500 .
C22 H22 0.9500 .
C23 C24 1.388(4) .
C23 H23 0.9500 .
C24 H24 0.9500 .
C25 C25 1.305(6) 3_665
C25 C26 1.467(4) .
C25 H25 0.9500 .
C26 C27 1.386(5) .
C26 C30 1.389(4) .
C27 C28 1.373(5) .
C27 H27 0.9500 .
C28 H28 0.9500 .
C29 C30 1.377(4) .
C29 H29 0.9500 .
C30 H30 0.9500 .
N6 C34 1.334(5) .
N6 C35 1.337(4) .
C31 C31 1.324(6) 3_666
C31 C32 1.459(4) .
C31 H31 0.9500 .
C32 C33 1.386(5) .
C32 C36 1.395(4) .
C33 C34 1.381(5) .
C33 H33 0.9500 .
C34 H34 0.9500 .
C35 C36 1.377(4) .
C35 H35 0.9500 .
C36 H36 0.9500 .
N8 O6 1.218(3) .
N8 O4 1.254(4) .
N8 O5 1.268(3) .
N9 O7 1.223(4) .
N9 O8 1.239(4) .
N9 O9 1.261(4) .

loop_
_geom_hbond_atom_site_label_D
_geom_hbond_atom_site_label_H
_geom_hbond_atom_site_label_A
_geom_hbond_distance_DH
_geom_hbond_distance_HA
_geom_hbond_distance_DA
_geom_hbond_angle_DHA
_geom_hbond_site_symmetry_A
O1W H1WA O8 0.85 2.03 2.812(3) 152.7 4_566
O1W H1WB N6 0.85 1.94 2.769(3) 163.3 .
O2W H2WA O9 0.85 1.94 2.728(3) 153.7 .
O2W H2WB N4 0.85 1.96 2.740(3) 152.9 1_455
O3W H3WA N2 0.85 1.99 2.793(3) 157.4 3_566
O3W H3WB N3 0.85 2.03 2.799(3) 150.5 2_545
O4W H4WA O9 0.85 1.94 2.673(3) 143.0 4_566
O4W H4WB N5 0.85 1.90 2.672(3) 150.3 4_466

loop_
_geom_torsion_atom_site_label_1
_geom_torsion_atom_site_label_2
_geom_torsion_atom_site_label_3
_geom_torsion_atom_site_label_4
_geom_torsion
_geom_torsion_site_symmetry_1
_geom_torsion_site_symmetry_2
_geom_torsion_site_symmetry_3
_geom_torsion_site_symmetry_4
O4W Dy1 O1 N7 -116.03(17) . . . .
O2W Dy1 O1 N7 79.39(16) . . . .
O3W Dy1 O1 N7 121.21(16) . . . .
O1W Dy1 O1 N7 -66.21(16) . . . .
O5 Dy1 O1 N7 161.31(17) . . . .
O2 Dy1 O1 N7 3.58(15) . . . .
O4 Dy1 O1 N7 -144.57(18) . . . .
N1 Dy1 O1 N7 3.30(19) . . . .
N8 Dy1 O1 N7 -172.07(18) . . . .
O4W Dy1 O2 N7 123.61(16) . . . .
O2W Dy1 O2 N7 -91.26(17) . . . .
O3W Dy1 O2 N7 -124.41(16) . . . .
O1W Dy1 O2 N7 90.95(16) . . . .
O5 Dy1 O2 N7 -28.96(18) . . . .
O1 Dy1 O2 N7 -3.60(15) . . . .
O4 Dy1 O2 N7 29.14(18) . . . .
N1 Dy1 O2 N7 176.15(18) . . . .
N8 Dy1 O2 N7 1.08(19) . . . .
O4W Dy1 N1 C5 31.7(2) . . . .
O2W Dy1 N1 C5 174.8(2) . . . .
O3W Dy1 N1 C5 104.1(2) . . . .
O1W Dy1 N1 C5 -44.1(2) . . . .
O5 Dy1 N1 C5 120.1(3) . . . .
O2 Dy1 N1 C5 -114.4(2) . . . .
O1 Dy1 N1 C5 -114.2(2) . . . .
O4 Dy1 N1 C5 -8.1(3) . . . .
N7 Dy1 N1 C5 -112.7(2) . . . .
N8 Dy1 N1 C5 45.9(5) . . . .
O4W Dy1 N1 C1 -156.6(2) . . . .
O2W Dy1 N1 C1 -13.5(2) . . . .
O3W Dy1 N1 C1 -84.2(2) . . . .
O1W Dy1 N1 C1 127.6(2) . . . .
O5 Dy1 N1 C1 -68.2(3) . . . .
O2 Dy1 N1 C1 57.3(2) . . . .
O1 Dy1 N1 C1 57.5(2) . . . .
O4 Dy1 N1 C1 163.6(2) . . . .
N7 Dy1 N1 C1 59.0(2) . . . .
N8 Dy1 N1 C1 -142.4(3) . . . .
C5 N1 C1 C2 -0.7(5) . . . .
Dy1 N1 C1 C2 -172.9(2) . . . .
N1 C1 C2 C3 1.4(5) . . . .
C1 C2 C3 C4 -0.9(5) . . . .
C1 C2 C3 C6 177.5(3) . . . .
C2 C3 C4 C5 -0.1(5) . . . .
C6 C3 C4 C5 -178.6(3) . . . .
C1 N1 C5 C4 -0.3(5) . . . .
Dy1 N1 C5 C4 171.8(2) . . . .
C3 C4 C5 N1 0.7(5) . . . .
C4 C3 C6 C7 -177.6(3) . . . .
C2 C3 C6 C7 4.0(5) . . . .
C3 C6 C7 C8 178.9(3) . . . .
C6 C7 C8 C9 -175.3(3) . . . .
C6 C7 C8 C12 3.5(5) . . . .
C12 C8 C9 C10 -2.8(5) . . . .
C7 C8 C9 C10 176.2(3) . . . .
C11 N2 C10 C9 0.7(5) . . . .
C8 C9 C10 N2 1.6(5) . . . .
C10 N2 C11 C12 -1.8(5) . . . .
N2 C11 C12 C8 0.6(5) . . . .
C9 C8 C12 C11 1.8(5) . . . .
C7 C8 C12 C11 -177.1(3) . . . .
C17 N4 C13 C14 0.2(5) . . . .
N4 C13 C14 C15 -1.6(5) . . . .
C13 C14 C15 C16 1.9(4) . . . .
C13 C14 C15 C18 -179.1(3) . . . .
C14 C15 C16 C17 -0.9(4) . . . .
C18 C15 C16 C17 -179.9(3) . . . .
C13 N4 C17 C16 0.9(5) . . . .
C15 C16 C17 N4 -0.5(5) . . . .
C16 C15 C18 C19 -7.5(5) . . . .
C14 C15 C18 C19 173.5(3) . . . .
C15 C18 C19 C20 176.7(3) . . . .
C18 C19 C20 C24 -166.4(3) . . . .
C18 C19 C20 C21 12.2(5) . . . .
C24 C20 C21 C22 0.4(5) . . . .
C19 C20 C21 C22 -178.3(3) . . . .
C23 N3 C22 C21 -0.5(5) . . . .
C20 C21 C22 N3 0.6(5) . . . .
C22 N3 C23 C24 -0.7(5) . . . .
N3 C23 C24 C20 1.7(6) . . . .
C21 C20 C24 C23 -1.4(5) . . . .
C19 C20 C24 C23 177.3(3) . . . .
C25 C25 C26 C27 178.3(4) 3_665 . . .
C25 C25 C26 C30 -1.0(7) 3_665 . . .
C30 C26 C27 C28 0.7(5) . . . .
C25 C26 C27 C28 -178.7(3) . . . .
C29 N5 C28 C27 0.4(5) . . . .
C26 C27 C28 N5 -0.6(6) . . . .
C28 N5 C29 C30 -0.4(5) . . . .
N5 C29 C30 C26 0.5(5) . . . .
C27 C26 C30 C29 -0.6(5) . . . .
C25 C26 C30 C29 178.7(3) . . . .
C31 C31 C32 C33 -175.8(4) 3_666 . . .
C31 C31 C32 C36 3.8(7) 3_666 . . .
C36 C32 C33 C34 -0.9(5) . . . .
C31 C32 C33 C34 178.7(3) . . . .
C35 N6 C34 C33 1.8(5) . . . .
C32 C33 C34 N6 -0.7(6) . . . .
C34 N6 C35 C36 -1.3(5) . . . .
N6 C35 C36 C32 -0.3(5) . . . .
C33 C32 C36 C35 1.3(5) . . . .
C31 C32 C36 C35 -178.2(3) . . . .
Dy1 O2 N7 O3 -173.6(3) . . . .
Dy1 O2 N7 O1 6.1(2) . . . .
Dy1 O1 N7 O3 173.6(3) . . . .
Dy1 O1 N7 O2 -6.1(2) . . . .
O4W Dy1 N7 O3 1(2) . . . .
O2W Dy1 N7 O3 169(2) . . . .
O3W Dy1 N7 O3 173(2) . . . .
O1W Dy1 N7 O3 10(2) . . . .
O5 Dy1 N7 O3 -116(2) . . . .
O2 Dy1 N7 O3 89(2) . . . .
O1 Dy1 N7 O3 -98(2) . . . .
O4 Dy1 N7 O3 -65(2) . . . .
N1 Dy1 N7 O3 85(2) . . . .
N8 Dy1 N7 O3 -90(2) . . . .
O4W Dy1 N7 O2 -87.3(2) . . . .
O2W Dy1 N7 O2 80.12(16) . . . .
O3W Dy1 N7 O2 84.26(19) . . . .
O1W Dy1 N7 O2 -79.15(16) . . . .
O5 Dy1 N7 O2 155.42(16) . . . .
O1 Dy1 N7 O2 173.5(3) . . . .
O4 Dy1 N7 O2 -153.61(16) . . . .
N1 Dy1 N7 O2 -3.68(17) . . . .
N8 Dy1 N7 O2 -179.07(16) . . . .
O4W Dy1 N7 O1 99.16(19) . . . .
O2W Dy1 N7 O1 -93.43(17) . . . .
O3W Dy1 N7 O1 -89.29(19) . . . .
O1W Dy1 N7 O1 107.31(17) . . . .
O5 Dy1 N7 O1 -18.13(17) . . . .
O2 Dy1 N7 O1 -173.5(3) . . . .
O4 Dy1 N7 O1 32.85(17) . . . .
N1 Dy1 N7 O1 -177.22(16) . . . .
N8 Dy1 N7 O1 7.39(17) . . . .
O4W Dy1 N8 O6 150(4) . . . .
O2W Dy1 N8 O6 9(4) . . . .
O3W Dy1 N8 O6 79(4) . . . .
O1W Dy1 N8 O6 -136(4) . . . .
O5 Dy1 N8 O6 36(4) . . . .
O2 Dy1 N8 O6 -66(4) . . . .
O1 Dy1 N8 O6 -62(4) . . . .
O4 Dy1 N8 O6 -148(4) . . . .
N1 Dy1 N8 O6 136(3) . . . .
N7 Dy1 N8 O6 -65(4) . . . .
O4W Dy1 N8 O4 -61.5(2) . . . .
O2W Dy1 N8 O4 157.03(19) . . . .
O3W Dy1 N8 O4 -132.9(2) . . . .
O1W Dy1 N8 O4 12.1(2) . . . .
O5 Dy1 N8 O4 -175.9(3) . . . .
O2 Dy1 N8 O4 82.9(2) . . . .
O1 Dy1 N8 O4 86.8(2) . . . .
N1 Dy1 N8 O4 -75.4(4) . . . .
N7 Dy1 N8 O4 83.4(2) . . . .
O4W Dy1 N8 O5 114.48(19) . . . .
O2W Dy1 N8 O5 -27.0(2) . . . .
O3W Dy1 N8 O5 43.05(19) . . . .
O1W Dy1 N8 O5 -171.93(18) . . . .
O2 Dy1 N8 O5 -101.19(19) . . . .
O1 Dy1 N8 O5 -97.2(2) . . . .
O4 Dy1 N8 O5 175.9(3) . . . .
N1 Dy1 N8 O5 100.6(4) . . . .
N7 Dy1 N8 O5 -100.71(19) . . . .
O6 N8 O4 Dy1 177.5(3) . . . .
O5 N8 O4 Dy1 -3.8(3) . . . .
O4W Dy1 O4 N8 115.1(2) . . . .
O2W Dy1 O4 N8 -27.8(2) . . . .
O3W Dy1 O4 N8 50.2(2) . . . .
O1W Dy1 O4 N8 -167.7(2) . . . .
O5 Dy1 O4 N8 2.26(18) . . . .
O2 Dy1 O4 N8 -110.2(2) . . . .
O1 Dy1 O4 N8 -83.1(2) . . . .
N1 Dy1 O4 N8 155.73(19) . . . .
N7 Dy1 O4 N8 -97.9(2) . . . .
O6 N8 O5 Dy1 -177.2(3) . . . .
O4 N8 O5 Dy1 4.0(3) . . . .
O4W Dy1 O5 N8 -66.66(19) . . . .
O2W Dy1 O5 N8 153.0(2) . . . .
O3W Dy1 O5 N8 -134.1(2) . . . .
O1W Dy1 O5 N8 9.8(2) . . . .
O2 Dy1 O5 N8 94.6(2) . . . .
O1 Dy1 O5 N8 74.00(19) . . . .
O4 Dy1 O5 N8 -2.25(18) . . . .
N1 Dy1 O5 N8 -150.8(2) . . . .
N7 Dy1 O5 N8 82.21(19) . . . .
